data_7214607
loop_
_publ_author_name
'Huang, Wen-Huan'
'Luan, Xin-Jun'
'Zhou, Xiang'
'Chen, Jun'
'Wang, Yao-Yu'
'Shi, Qi-Zhen'

_publ_section_title
;
 The influence of ligand configuration, solvent size and solvent polarity
 on the porous shape and void volume in a series of isomeric or isomorphic
 porous MOFs
;
_journal_issue 47
_journal_name_full CrystEngComm
_journal_page_first 10389
_journal_paper_doi 10.1039/c3ce41801d
_journal_volume 15
_journal_year 2013
_chemical_formula_sum 'C192 H Mn12 N8 O88'
_chemical_formula_weight 4486.29
_chemical_name_systematic
;
?
;
_space_group_IT_number 14
_symmetry_space_group_name_Hall '-P 2ybc'
_symmetry_space_group_name_H-M 'P 1 21/c 1'
_atom_sites_solution_hydrogens geom
_atom_sites_solution_primary direct
_atom_sites_solution_secondary difmap
_audit_creation_method SHELXL-97
_cell_angle_alpha 90.00
_cell_angle_beta 97.507(2)
_cell_angle_gamma 90.00
_cell_formula_units_Z 1
_cell_length_a 12.5497(12)
_cell_length_b 21.783(2)
_cell_length_c 17.7472(16)
_cell_measurement_temperature 293(2)
_cell_volume 4810.0(8)
_computing_structure_refinement 'SHELXL-97 (Sheldrick, 1997)'
_computing_structure_solution 'SHELXS-97 (Sheldrick, 1990)'
_diffrn_ambient_temperature 293(2)
_diffrn_measured_fraction_theta_full 0.956
_diffrn_measured_fraction_theta_max 0.956
_diffrn_radiation_monochromator graphite
_diffrn_radiation_source 'fine-focus sealed tube'
_diffrn_radiation_type MoK\a
_diffrn_radiation_wavelength 0.71073
_diffrn_reflns_av_R_equivalents 0.1181
_diffrn_reflns_av_sigmaI/netI 0.2103
_diffrn_reflns_limit_h_max 16
_diffrn_reflns_limit_h_min -12
_diffrn_reflns_limit_k_max 29
_diffrn_reflns_limit_k_min -26
_diffrn_reflns_limit_l_max 23
_diffrn_reflns_limit_l_min -21
_diffrn_reflns_number 29376
_diffrn_reflns_theta_full 28.70
_diffrn_reflns_theta_max 28.70
_diffrn_reflns_theta_min 1.49
_exptl_absorpt_coefficient_mu 0.862
_exptl_absorpt_correction_T_max 0.8362
_exptl_absorpt_correction_T_min 0.7474
_exptl_absorpt_correction_type multi-scan
_exptl_absorpt_process_details sadabs
_exptl_crystal_density_diffrn 1.549
_exptl_crystal_density_method 'not measured'
_exptl_crystal_F_000 2213
_exptl_crystal_size_max 0.32
_exptl_crystal_size_mid 0.27
_exptl_crystal_size_min 0.19
_refine_diff_density_max 0.656
_refine_diff_density_min -0.748
_refine_diff_density_rms 0.140
_refine_ls_extinction_method none
_refine_ls_goodness_of_fit_ref 1.002
_refine_ls_hydrogen_treatment mixed
_refine_ls_matrix_type full
_refine_ls_number_parameters 684
_refine_ls_number_reflns 11870
_refine_ls_number_restraints 6
_refine_ls_restrained_S_all 1.002
_refine_ls_R_factor_all 0.2123
_refine_ls_R_factor_gt 0.0692
_refine_ls_shift/su_max 0.036
_refine_ls_shift/su_mean 0.003
_refine_ls_structure_factor_coef Fsqd
_refine_ls_weighting_details 'calc w=1/[\s^2^(Fo^2^)+(0.0830P)^2^+0.0000P] where P=(Fo^2^+2Fc^2^)/3'
_refine_ls_weighting_scheme calc
_refine_ls_wR_factor_gt 0.1491
_refine_ls_wR_factor_ref 0.2293
_reflns_number_gt 4504
_reflns_number_total 11870
_reflns_threshold_expression >2sigma(I)
_cod_data_source_file c3ce41801d.txt
_cod_data_source_block xb5543_0m
_cod_original_sg_symbol_H-M P21/c
_cod_database_code 7214607

loop_
_symmetry_equiv_pos_as_xyz
'x, y, z'
'-x, y+1/2, -z+1/2'
'-x, -y, -z'
'x, -y-1/2, z-1/2'

loop_
_atom_site_label
_atom_site_type_symbol
_atom_site_fract_x
_atom_site_fract_y
_atom_site_fract_z
_atom_site_U_iso_or_equiv
_atom_site_adp_type
_atom_site_occupancy
_atom_site_symmetry_multiplicity
_atom_site_calc_flag
_atom_site_refinement_flags
O4W O -0.1830(4) 0.0408(2) 1.5408(3) 0.0522(14) Uani 1 1 d .
H4WA H -0.2131 0.0649 1.5665 0.078 Uiso 1 1 calc R
Mn1 Mn 0.52747(9) 0.37062(5) 0.97061(6) 0.0330(3) Uani 1 1 d .
Mn2 Mn -0.09004(8) 0.09418(4) 1.46016(5) 0.0298(3) Uani 1 1 d .
Mn3 Mn 0.17232(8) 0.15401(5) 1.53271(6) 0.0316(3) Uani 1 1 d .
O4 O 0.1826(4) 0.1127(2) 1.4225(2) 0.0436(13) Uani 1 1 d .
O5 O 0.0093(4) 0.1140(2) 1.3740(2) 0.0420(13) Uani 1 1 d .
O3 O 0.2021(4) 0.0771(2) 1.0670(2) 0.0380(12) Uani 1 1 d .
O6 O 0.5017(4) 0.05839(19) 0.9339(2) 0.0343(11) Uani 1 1 d .
O13 O 0.7590(4) 0.3874(3) 0.8970(3) 0.0543(15) Uani 1 1 d .
O12 O 0.5834(4) 0.3978(2) 0.8701(3) 0.0506(14) Uani 1 1 d .
O7 O 0.4979(4) 0.1084(3) 0.5823(3) 0.0580(16) Uani 1 1 d .
O8 O 0.6359(5) 0.0476(2) 0.6021(3) 0.0592(16) Uani 1 1 d .
O1W O 0.3913(4) 0.4260(2) 0.9323(3) 0.0509(14) Uani 1 1 d D
H1WA H 0.4105 0.4616 0.9276 0.076 Uiso 1 1 calc RD
O1 O 0.4488(4) 0.2869(2) 0.9531(3) 0.0514(15) Uani 1 1 d .
O2W O 0.6724(4) 0.3237(3) 1.0173(3) 0.0638(17) Uani 1 1 d D
H2WA H 0.6710 0.3172 1.0626 0.096 Uiso 1 1 calc RD
O16 O 1.0891(5) 0.5010(2) 0.0817(3) 0.0623(17) Uani 1 1 d .
O10 O 0.8917(4) 0.1909(2) 0.4908(3) 0.0412(12) Uani 1 1 d .
O9 O 1.0601(4) 0.22172(19) 0.4873(3) 0.0419(13) Uani 1 1 d .
O15 O 1.0349(4) 0.4048(2) 0.0607(2) 0.0346(11) Uani 1 1 d .
O3W O 0.2792(4) 0.0760(2) 1.5775(2) 0.0434(13) Uani 1 1 d .
H3WA H 0.3423 0.0861 1.5782 0.065 Uiso 1 1 calc R
O2 O 0.3138(4) 0.2971(2) 1.0216(3) 0.0507(14) Uani 1 1 d .
O17 O 0.1760(4) 0.1928(2) 1.6465(3) 0.0556(15) Uani 1 1 d .
O11 O 0.7144(4) 0.3994(2) 0.5364(2) 0.0404(12) Uani 1 1 d .
O14 O 1.0262(4) 0.4434(2) 0.4183(2) 0.0406(13) Uani 1 1 d .
N1 N 0.0903(5) 0.2269(3) 1.7422(3) 0.0427(16) Uani 1 1 d .
C25 C 0.9918(5) 0.3395(3) 0.4537(3) 0.0296(16) Uani 1 1 d .
H25A H 1.0554 0.3270 0.4367 0.036 Uiso 1 1 calc R
C7 C 0.2836(5) 0.1064(3) 1.0347(3) 0.0303(16) Uani 1 1 d .
C23 C 0.9266(5) 0.2974(3) 0.4838(3) 0.0271(15) Uani 1 1 d .
C28 C 0.8085(5) 0.3774(3) 0.5095(3) 0.0296(16) Uani 1 1 d .
C13 C 0.1384(5) 0.1050(3) 1.2884(3) 0.0292(16) Uani 1 1 d .
C26 C 0.9613(6) 0.3999(3) 0.4494(3) 0.0328(17) Uani 1 1 d .
C34 C 0.6855(5) 0.3950(3) 0.7676(4) 0.0297(16) Uani 1 1 d .
C4 C 0.4409(5) 0.1596(3) 0.9620(4) 0.0341(17) Uani 1 1 d .
H4A H 0.4968 0.1774 0.9400 0.041 Uiso 1 1 calc R
C8 C 0.1851(6) 0.0916(3) 1.1409(4) 0.0322(16) Uani 1 1 d .
C15 C 0.5143(5) 0.0651(3) 0.8579(3) 0.0277(15) Uani 1 1 d .
C24 C 0.8328(6) 0.3157(3) 0.5103(3) 0.0323(17) Uani 1 1 d .
H24A H 0.7872 0.2871 0.5282 0.039 Uiso 1 1 calc R
C2 C 0.3679(5) 0.1962(3) 0.9934(3) 0.0293(16) Uani 1 1 d .
C19 C 0.4552(6) 0.0958(3) 0.7317(4) 0.0383(18) Uani 1 1 d .
H19A H 0.4040 0.1150 0.6969 0.046 Uiso 1 1 calc R
C38 C 0.9634(6) 0.4153(3) 0.2133(4) 0.0373(18) Uani 1 1 d .
H38A H 0.9111 0.3972 0.1783 0.045 Uiso 1 1 calc R
C31 C 0.7792(5) 0.3741(3) 0.7423(4) 0.0351(17) Uani 1 1 d .
H31A H 0.8349 0.3598 0.7777 0.042 Uiso 1 1 calc R
C10 C 0.0597(5) 0.0853(3) 1.2305(4) 0.0364(17) Uani 1 1 d .
H10A H -0.0093 0.0770 1.2415 0.044 Uiso 1 1 calc R
C36 C 1.0324(6) 0.4388(3) 0.3408(3) 0.0316(17) Uani 1 1 d .
C14 C 0.1070(6) 0.1111(3) 1.3678(4) 0.0326(16) Uani 1 1 d .
C5 C 0.4301(5) 0.0963(3) 0.9637(3) 0.0311(16) Uani 1 1 d .
C22 C 0.9618(5) 0.2318(3) 0.4878(4) 0.0310(16) Uani 1 1 d .
C18 C 0.4372(5) 0.0915(3) 0.8064(4) 0.0349(17) Uani 1 1 d .
H18A H 0.3738 0.1063 0.8215 0.042 Uiso 1 1 calc R
C41 C 1.0522(6) 0.4431(3) 0.1878(3) 0.0288(16) Uani 1 1 d .
C42 C 1.0570(5) 0.4503(3) 0.1044(4) 0.0347(17) Uani 1 1 d .
C35 C 0.6756(6) 0.3937(3) 0.8506(4) 0.0316(16) Uani 1 1 d .
C11 C 0.2633(6) 0.1115(3) 1.1958(4) 0.0419(19) Uani 1 1 d .
H11A H 0.3318 0.1201 1.1842 0.050 Uiso 1 1 calc R
C37 C 0.9516(6) 0.4140(3) 0.2894(4) 0.0380(18) Uani 1 1 d .
H37A H 0.8908 0.3969 0.3058 0.046 Uiso 1 1 calc R
C39 C 1.1243(6) 0.4639(3) 0.3180(4) 0.0397(18) Uani 1 1 d .
H39A H 1.1791 0.4785 0.3538 0.048 Uiso 1 1 calc R
C9 C 0.0830(6) 0.0780(3) 1.1569(4) 0.0365(17) Uani 1 1 d .
H9A H 0.0306 0.0642 1.1187 0.044 Uiso 1 1 calc R
C33 C 0.6035(5) 0.4164(3) 0.7139(4) 0.0357(17) Uani 1 1 d .
H33A H 0.5396 0.4303 0.7291 0.043 Uiso 1 1 calc R
C16 C 0.6076(6) 0.0424(3) 0.8349(4) 0.0387(18) Uani 1 1 d .
H16A H 0.6610 0.0256 0.8701 0.046 Uiso 1 1 calc R
C12 C 0.2395(6) 0.1188(3) 1.2698(4) 0.0386(18) Uani 1 1 d .
H12A H 0.2924 0.1331 1.3073 0.046 Uiso 1 1 calc R
C1 C 0.3764(6) 0.2659(3) 0.9890(4) 0.0380(18) Uani 1 1 d .
C40 C 1.1337(6) 0.4669(3) 0.2413(4) 0.0364(17) Uani 1 1 d .
H40A H 1.1942 0.4848 0.2253 0.044 Uiso 1 1 calc R
C20 C 0.5466(6) 0.0727(3) 0.7071(3) 0.0311(16) Uani 1 1 d .
C17 C 0.6204(6) 0.0449(3) 0.7593(4) 0.0357(17) Uani 1 1 d .
H17A H 0.6810 0.0272 0.7433 0.043 Uiso 1 1 calc R
C21 C 0.5623(6) 0.0760(3) 0.6256(4) 0.0377(18) Uani 1 1 d .
C43 C 0.0935(7) 0.2116(3) 1.6714(4) 0.053(2) Uani 1 1 d .
H43A H 0.0306 0.2149 1.6376 0.063 Uiso 1 1 calc R
C27 C 0.8697(6) 0.4205(3) 0.4775(3) 0.0369(18) Uani 1 1 d .
H27A H 0.8502 0.4617 0.4749 0.044 Uiso 1 1 calc R
C3 C 0.2887(5) 0.1697(3) 1.0321(3) 0.0359(18) Uani 1 1 d .
H3A H 0.2413 0.1939 1.0551 0.043 Uiso 1 1 calc R
C45 C -0.0122(6) 0.2457(3) 1.7673(4) 0.054(2) Uani 1 1 d .
H45A H -0.0659 0.2501 1.7238 0.082 Uiso 1 1 calc R
H45B H -0.0028 0.2842 1.7936 0.082 Uiso 1 1 calc R
H45C H -0.0348 0.2151 1.8008 0.082 Uiso 1 1 calc R
C44 C 0.1803(7) 0.2179(4) 1.7997(4) 0.062(2) Uani 1 1 d .
H44A H 0.2417 0.2055 1.7764 0.093 Uiso 1 1 calc R
H44B H 0.1634 0.1867 1.8344 0.093 Uiso 1 1 calc R
H44C H 0.1961 0.2557 1.8269 0.093 Uiso 1 1 calc R
C30 C 0.7921(5) 0.3739(3) 0.6662(4) 0.0348(17) Uani 1 1 d .
H30A H 0.8552 0.3592 0.6505 0.042 Uiso 1 1 calc R
C29 C 0.7103(5) 0.3955(3) 0.6140(4) 0.0320(16) Uani 1 1 d .
C32 C 0.6169(6) 0.4170(3) 0.6380(4) 0.0414(19) Uani 1 1 d .
H32A H 0.5622 0.4322 0.6024 0.050 Uiso 1 1 calc R
C6 C 0.3528(5) 0.0695(3) 1.0001(3) 0.0320(16) Uani 1 1 d .
H6A H 0.3466 0.0270 1.0016 0.038 Uiso 1 1 calc R
O18 O 0.7131(6) 0.2088(4) 0.6642(4) 0.098(3) Uani 1 1 d .
N2 N 0.5991(6) 0.2386(3) 0.7451(5) 0.070(2) Uani 1 1 d .
C46 C 0.6282(11) 0.2295(5) 0.6785(6) 0.103(4) Uani 1 1 d .
H46A H 0.5784 0.2400 0.6371 0.123 Uiso 1 1 calc R
C48 C 0.4972(10) 0.2611(4) 0.7590(6) 0.108(4) Uani 1 1 d .
H48A H 0.4548 0.2711 0.7115 0.162 Uiso 1 1 calc R
H48B H 0.5069 0.2973 0.7901 0.162 Uiso 1 1 calc R
H48C H 0.4609 0.2303 0.7847 0.162 Uiso 1 1 calc R
C47 C 0.6742(9) 0.2216(5) 0.8135(6) 0.101(4) Uani 1 1 d .
H47A H 0.7403 0.2069 0.7983 0.151 Uiso 1 1 calc R
H47B H 0.6426 0.1900 0.8409 0.151 Uiso 1 1 calc R
H47C H 0.6884 0.2570 0.8455 0.151 Uiso 1 1 calc R
H1WB H 0.327(2) 0.4167(16) 0.921(3) 0.012(16) Uiso 1 1 d D
H2WB H 0.731(4) 0.314(4) 1.000(2) 0.11(4) Uiso 1 1 d D

loop_
_atom_site_aniso_label
_atom_site_aniso_U_11
_atom_site_aniso_U_22
_atom_site_aniso_U_33
_atom_site_aniso_U_23
_atom_site_aniso_U_13
_atom_site_aniso_U_12
O4W 0.045(3) 0.058(3) 0.059(3) 0.010(3) 0.026(3) 0.008(3)
Mn1 0.0380(7) 0.0337(6) 0.0297(6) 0.0007(5) 0.0141(5) -0.0005(5)
Mn2 0.0312(6) 0.0321(6) 0.0282(6) 0.0003(5) 0.0114(4) 0.0006(5)
Mn3 0.0335(6) 0.0314(6) 0.0322(6) -0.0019(5) 0.0131(5) -0.0012(5)
O4 0.027(3) 0.076(4) 0.028(3) -0.001(3) 0.003(2) 0.010(3)
O5 0.034(3) 0.066(4) 0.030(3) 0.003(2) 0.017(2) -0.004(3)
O3 0.051(3) 0.038(3) 0.031(3) -0.011(2) 0.025(2) -0.018(2)
O6 0.044(3) 0.034(3) 0.027(3) 0.003(2) 0.014(2) 0.014(2)
O13 0.043(3) 0.088(4) 0.032(3) -0.001(3) 0.003(2) -0.012(3)
O12 0.039(3) 0.081(4) 0.035(3) 0.018(3) 0.020(2) 0.009(3)
O7 0.055(4) 0.089(4) 0.032(3) 0.012(3) 0.013(3) -0.001(3)
O8 0.073(4) 0.053(4) 0.060(4) -0.004(3) 0.042(3) 0.010(3)
O1W 0.023(3) 0.050(3) 0.082(4) 0.015(3) 0.016(3) -0.005(3)
O1 0.066(4) 0.035(3) 0.062(4) -0.001(3) 0.040(3) -0.009(3)
O2W 0.045(4) 0.089(4) 0.065(4) 0.036(3) 0.031(3) 0.022(3)
O16 0.102(5) 0.037(3) 0.051(4) 0.010(3) 0.023(3) -0.008(3)
O10 0.042(3) 0.030(3) 0.055(3) -0.003(2) 0.018(2) -0.006(2)
O9 0.040(3) 0.027(3) 0.061(3) 0.007(2) 0.015(3) 0.002(2)
O15 0.039(3) 0.037(3) 0.029(3) -0.003(2) 0.009(2) 0.011(2)
O3W 0.035(3) 0.056(3) 0.040(3) 0.006(2) 0.008(2) -0.004(3)
O2 0.045(3) 0.034(3) 0.078(4) 0.000(3) 0.027(3) 0.009(3)
O17 0.058(4) 0.065(4) 0.048(3) -0.020(3) 0.024(3) -0.009(3)
O11 0.042(3) 0.050(3) 0.031(3) 0.003(2) 0.014(2) 0.019(3)
O14 0.064(4) 0.032(3) 0.029(3) -0.001(2) 0.016(2) -0.008(3)
N1 0.054(4) 0.045(4) 0.031(4) -0.007(3) 0.013(3) 0.004(3)
C25 0.036(4) 0.029(4) 0.026(4) -0.001(3) 0.012(3) 0.008(3)
C7 0.040(4) 0.031(4) 0.022(3) 0.003(3) 0.011(3) -0.009(3)
C23 0.039(4) 0.023(4) 0.020(3) -0.008(3) 0.008(3) 0.004(3)
C28 0.032(4) 0.040(4) 0.019(3) -0.001(3) 0.010(3) 0.007(3)
C13 0.037(4) 0.026(4) 0.026(4) 0.005(3) 0.011(3) 0.000(3)
C26 0.048(5) 0.034(4) 0.018(3) 0.004(3) 0.010(3) -0.005(4)
C34 0.032(4) 0.028(4) 0.031(4) 0.008(3) 0.010(3) 0.002(3)
C4 0.031(4) 0.042(4) 0.032(4) -0.001(3) 0.012(3) 0.001(3)
C8 0.039(4) 0.033(4) 0.028(4) 0.001(3) 0.017(3) -0.005(3)
C15 0.030(4) 0.026(4) 0.028(4) 0.000(3) 0.008(3) 0.002(3)
C24 0.049(5) 0.020(4) 0.030(4) 0.002(3) 0.015(3) 0.004(3)
C2 0.029(4) 0.037(4) 0.024(4) 0.001(3) 0.010(3) -0.005(3)
C19 0.042(5) 0.042(4) 0.031(4) 0.004(3) 0.003(3) 0.009(4)
C38 0.041(4) 0.041(4) 0.030(4) -0.001(3) 0.008(3) -0.006(4)
C31 0.030(4) 0.043(4) 0.033(4) 0.001(3) 0.002(3) 0.006(3)
C10 0.029(4) 0.048(5) 0.036(4) -0.002(3) 0.018(3) -0.003(4)
C36 0.053(5) 0.021(4) 0.022(4) 0.002(3) 0.012(3) 0.002(3)
C14 0.037(4) 0.031(4) 0.032(4) 0.007(3) 0.013(3) -0.001(3)
C5 0.041(4) 0.027(4) 0.026(4) -0.001(3) 0.010(3) 0.004(3)
C22 0.027(4) 0.035(4) 0.032(4) -0.005(3) 0.008(3) 0.005(3)
C18 0.029(4) 0.045(4) 0.033(4) -0.011(3) 0.014(3) 0.007(3)
C41 0.043(4) 0.022(4) 0.023(4) 0.002(3) 0.011(3) 0.000(3)
C42 0.032(4) 0.031(4) 0.043(4) 0.001(4) 0.012(3) 0.010(3)
C35 0.034(4) 0.024(4) 0.038(4) 0.002(3) 0.010(3) -0.005(3)
C11 0.035(4) 0.065(5) 0.029(4) -0.003(4) 0.016(3) -0.013(4)
C37 0.043(5) 0.038(4) 0.035(4) 0.000(3) 0.012(3) -0.010(4)
C39 0.048(5) 0.039(4) 0.031(4) 0.002(3) 0.002(3) -0.003(4)
C9 0.041(4) 0.041(4) 0.027(4) -0.002(3) 0.001(3) -0.012(4)
C33 0.024(4) 0.050(5) 0.036(4) 0.005(3) 0.014(3) 0.014(3)
C16 0.032(4) 0.047(5) 0.039(4) 0.014(4) 0.012(3) 0.018(4)
C12 0.040(4) 0.054(5) 0.023(4) -0.006(3) 0.007(3) -0.010(4)
C1 0.043(5) 0.039(4) 0.034(4) 0.002(3) 0.011(3) 0.003(4)
C40 0.038(4) 0.042(4) 0.031(4) 0.000(3) 0.009(3) -0.003(4)
C20 0.038(4) 0.032(4) 0.025(4) 0.000(3) 0.013(3) 0.005(3)
C17 0.035(4) 0.035(4) 0.041(4) -0.001(3) 0.019(3) 0.011(3)
C21 0.047(5) 0.038(4) 0.031(4) -0.004(3) 0.015(4) -0.004(4)
C43 0.058(6) 0.059(6) 0.042(5) -0.021(4) 0.013(4) -0.009(5)
C27 0.053(5) 0.033(4) 0.024(4) 0.002(3) 0.005(3) 0.012(4)
C3 0.035(4) 0.046(5) 0.029(4) 0.000(3) 0.014(3) 0.001(3)
C45 0.057(6) 0.057(5) 0.052(5) -0.007(4) 0.017(4) 0.010(4)
C44 0.065(6) 0.077(6) 0.045(5) -0.008(5) 0.014(5) -0.009(5)
C30 0.026(4) 0.053(5) 0.028(4) 0.004(3) 0.009(3) 0.009(3)
C29 0.036(4) 0.035(4) 0.026(4) 0.005(3) 0.012(3) 0.007(3)
C32 0.039(4) 0.055(5) 0.031(4) 0.008(4) 0.006(3) 0.011(4)
C6 0.045(4) 0.026(4) 0.027(4) 0.001(3) 0.012(3) -0.001(3)
O18 0.090(6) 0.132(7) 0.080(5) -0.052(5) 0.037(4) -0.018(5)
N2 0.068(6) 0.051(5) 0.096(7) -0.020(5) 0.034(5) -0.012(4)
C46 0.143(13) 0.097(9) 0.075(8) -0.038(7) 0.042(8) -0.042(9)
C48 0.128(11) 0.080(8) 0.129(10) -0.033(7) 0.067(9) -0.026(8)
C47 0.124(11) 0.102(9) 0.076(8) 0.007(7) 0.010(7) 0.004(8)

loop_
_atom_type_symbol
_atom_type_description
_atom_type_scat_dispersion_real
_atom_type_scat_dispersion_imag
_atom_type_scat_source
C C 0.0033 0.0016 'International Tables Vol C Tables 4.2.6.8 and 6.1.1.4'
H H 0.0000 0.0000 'International Tables Vol C Tables 4.2.6.8 and 6.1.1.4'
Mn Mn 0.3368 0.7283 'International Tables Vol C Tables 4.2.6.8 and 6.1.1.4'
N N 0.0061 0.0033 'International Tables Vol C Tables 4.2.6.8 and 6.1.1.4'
O O 0.0106 0.0060 'International Tables Vol C Tables 4.2.6.8 and 6.1.1.4'

loop_
_geom_angle_atom_site_label_1
_geom_angle_atom_site_label_2
_geom_angle_atom_site_label_3
_geom_angle
_geom_angle_site_symmetry_1
_geom_angle_site_symmetry_3
Mn2 O4W H4WA 109.5 . .
O1 Mn1 O12 109.1(2) . .
O1 Mn1 O7 101.1(2) . 4_566
O12 Mn1 O7 149.3(2) . 4_566
O1 Mn1 O1W 95.9(2) . .
O12 Mn1 O1W 84.96(19) . .
O7 Mn1 O1W 86.8(2) 4_566 .
O1 Mn1 O2W 90.1(2) . .
O12 Mn1 O2W 95.83(19) . .
O7 Mn1 O2W 89.1(2) 4_566 .
O1W Mn1 O2W 173.3(2) . .
O13 Mn2 O5 98.52(19) 4_466 .
O13 Mn2 O16 92.3(2) 4_466 2_646
O5 Mn2 O16 85.0(2) . 2_646
O13 Mn2 O10 80.4(2) 4_466 1_456
O5 Mn2 O10 94.17(18) . 1_456
O16 Mn2 O10 172.5(2) 2_646 1_456
O13 Mn2 O15 156.57(18) 4_466 4_467
O5 Mn2 O15 99.03(17) . 4_467
O16 Mn2 O15 104.5(2) 2_646 4_467
O10 Mn2 O15 82.92(17) 1_456 4_467
O13 Mn2 O4W 86.18(19) 4_466 .
O5 Mn2 O4W 160.96(19) . .
O16 Mn2 O4W 76.3(2) 2_646 .
O10 Mn2 O4W 104.82(18) 1_456 .
O15 Mn2 O4W 82.26(17) 4_467 .
O2 Mn3 O9 98.00(19) 4_566 1_456
O2 Mn3 O4 88.57(19) 4_566 .
O9 Mn3 O4 93.46(18) 1_456 .
O2 Mn3 O17 88.6(2) 4_566 .
O9 Mn3 O17 90.8(2) 1_456 .
O4 Mn3 O17 175.1(2) . .
O2 Mn3 O3W 86.77(18) 4_566 .
O9 Mn3 O3W 174.73(18) 1_456 .
O4 Mn3 O3W 84.38(17) . .
O17 Mn3 O3W 91.52(19) . .
O2 Mn3 O15 171.18(19) 4_566 4_467
O9 Mn3 O15 89.42(18) 1_456 4_467
O4 Mn3 O15 95.76(17) . 4_467
O17 Mn3 O15 86.57(18) . 4_467
O3W Mn3 O15 86.02(17) . 4_467
C14 O4 Mn3 125.1(4) . .
C14 O5 Mn2 136.4(4) . .
C7 O3 C8 119.7(5) . .
C5 O6 C15 118.3(5) . .
C35 O13 Mn2 160.8(5) . 4_665
C35 O12 Mn1 129.9(5) . .
C21 O7 Mn1 121.2(5) . 4_565
Mn1 O1W H1WA 109.5 . .
Mn1 O1W H1WB 131(3) . .
H1WA O1W H1WB 119.7 . .
C1 O1 Mn1 127.0(5) . .
Mn1 O2W H2WA 109.5 . .
Mn1 O2W H2WB 135(3) . .
H2WA O2W H2WB 115.7 . .
C42 O16 Mn2 161.7(6) . 2_656
C22 O10 Mn2 125.0(4) . 1_654
C22 O9 Mn3 136.3(4) . 1_654
C42 O15 Mn2 124.1(4) . 4_664
C42 O15 Mn3 117.8(4) . 4_664
Mn2 O15 Mn3 107.99(18) 4_664 4_664
Mn3 O3W H3WA 109.5 . .
C1 O2 Mn3 156.5(5) . 4_565
C43 O17 Mn3 122.5(5) . .
C29 O11 C28 117.1(5) . .
C36 O14 C26 116.7(5) . .
C43 N1 C44 122.0(7) . .
C43 N1 C45 120.0(7) . .
C44 N1 C45 117.5(6) . .
C26 C25 C23 119.0(6) . .
C26 C25 H25A 120.5 . .
C23 C25 H25A 120.5 . .
C3 C7 C6 121.9(6) . .
C3 C7 O3 120.8(6) . .
C6 C7 O3 117.0(6) . .
C25 C23 C24 120.9(6) . .
C25 C23 C22 117.8(6) . .
C24 C23 C22 121.3(6) . .
C24 C28 C27 122.2(6) . .
C24 C28 O11 121.3(6) . .
C27 C28 O11 116.3(6) . .
C12 C13 C10 118.2(6) . .
C12 C13 C14 124.0(6) . .
C10 C13 C14 117.7(6) . .
C25 C26 C27 122.0(6) . .
C25 C26 O14 119.8(6) . .
C27 C26 O14 118.2(6) . .
C33 C34 C31 118.2(6) . .
C33 C34 C35 122.3(6) . .
C31 C34 C35 119.6(6) . .
C2 C4 C5 119.5(6) . .
C2 C4 H4A 120.3 . .
C5 C4 H4A 120.3 . .
C11 C8 C9 121.5(6) . .
C11 C8 O3 124.2(6) . .
C9 C8 O3 113.9(6) . .
C18 C15 C16 120.3(6) . .
C18 C15 O6 122.3(6) . .
C16 C15 O6 117.3(6) . .
C28 C24 C23 118.4(6) . .
C28 C24 H24A 120.8 . .
C23 C24 H24A 120.8 . .
C4 C2 C3 120.5(6) . .
C4 C2 C1 119.9(6) . .
C3 C2 C1 119.6(6) . .
C18 C19 C20 122.0(6) . .
C18 C19 H19A 119.0 . .
C20 C19 H19A 119.0 . .
C37 C38 C41 121.3(7) . .
C37 C38 H38A 119.4 . .
C41 C38 H38A 119.4 . .
C30 C31 C34 121.9(6) . .
C30 C31 H31A 119.1 . .
C34 C31 H31A 119.1 . .
C9 C10 C13 120.8(6) . .
C9 C10 H10A 119.6 . .
C13 C10 H10A 119.6 . .
C37 C36 C39 121.9(6) . .
C37 C36 O14 123.3(6) . .
C39 C36 O14 114.7(6) . .
O5 C14 O4 125.3(6) . .
O5 C14 C13 117.6(6) . .
O4 C14 C13 117.0(6) . .
C6 C5 O6 117.8(6) . .
C6 C5 C4 120.8(6) . .
O6 C5 C4 121.2(6) . .
O9 C22 O10 124.8(6) . .
O9 C22 C23 116.8(6) . .
O10 C22 C23 118.4(6) . .
C15 C18 C19 118.8(6) . .
C15 C18 H18A 120.6 . .
C19 C18 H18A 120.6 . .
C38 C41 C40 118.9(6) . .
C38 C41 C42 120.2(6) . .
C40 C41 C42 120.8(6) . .
O16 C42 O15 123.0(6) . .
O16 C42 C41 117.6(6) . .
O15 C42 C41 119.3(6) . .
O13 C35 O12 123.3(6) . .
O13 C35 C34 118.7(6) . .
O12 C35 C34 118.0(6) . .
C8 C11 C12 119.2(6) . .
C8 C11 H11A 120.4 . .
C12 C11 H11A 120.4 . .
C38 C37 C36 118.4(7) . .
C38 C37 H37A 120.8 . .
C36 C37 H37A 120.8 . .
C40 C39 C36 119.3(7) . .
C40 C39 H39A 120.4 . .
C36 C39 H39A 120.4 . .
C8 C9 C10 119.1(6) . .
C8 C9 H9A 120.5 . .
C10 C9 H9A 120.5 . .
C32 C33 C34 120.0(6) . .
C32 C33 H33A 120.0 . .
C34 C33 H33A 120.0 . .
C17 C16 C15 119.1(6) . .
C17 C16 H16A 120.4 . .
C15 C16 H16A 120.4 . .
C13 C12 C11 121.1(7) . .
C13 C12 H12A 119.5 . .
C11 C12 H12A 119.5 . .
O2 C1 O1 125.4(7) . .
O2 C1 C2 118.1(6) . .
O1 C1 C2 116.5(6) . .
C39 C40 C41 120.1(7) . .
C39 C40 H40A 120.0 . .
C41 C40 H40A 120.0 . .
C17 C20 C19 117.9(6) . .
C17 C20 C21 121.2(6) . .
C19 C20 C21 120.9(6) . .
C20 C17 C16 121.8(6) . .
C20 C17 H17A 119.1 . .
C16 C17 H17A 119.1 . .
O8 C21 O7 121.7(7) . .
O8 C21 C20 120.5(7) . .
O7 C21 C20 117.8(6) . .
O17 C43 N1 123.8(8) . .
O17 C43 H43A 118.1 . .
N1 C43 H43A 118.1 . .
C28 C27 C26 117.3(6) . .
C28 C27 H27A 121.3 . .
C26 C27 H27A 121.3 . .
C7 C3 C2 117.8(6) . .
C7 C3 H3A 121.1 . .
C2 C3 H3A 121.1 . .
N1 C45 H45A 109.5 . .
N1 C45 H45B 109.5 . .
H45A C45 H45B 109.5 . .
N1 C45 H45C 109.5 . .
H45A C45 H45C 109.5 . .
H45B C45 H45C 109.5 . .
N1 C44 H44A 109.5 . .
N1 C44 H44B 109.5 . .
H44A C44 H44B 109.5 . .
N1 C44 H44C 109.5 . .
H44A C44 H44C 109.5 . .
H44B C44 H44C 109.5 . .
C29 C30 C31 119.1(6) . .
C29 C30 H30A 120.5 . .
C31 C30 H30A 120.5 . .
C30 C29 C32 119.9(6) . .
C30 C29 O11 124.7(6) . .
C32 C29 O11 115.4(6) . .
C33 C32 C29 120.9(6) . .
C33 C32 H32A 119.5 . .
C29 C32 H32A 119.5 . .
C5 C6 C7 119.3(6) . .
C5 C6 H6A 120.3 . .
C7 C6 H6A 120.3 . .
C46 N2 C48 125.3(11) . .
C46 N2 C47 118.9(10) . .
C48 N2 C47 115.7(9) . .
O18 C46 N2 127.4(13) . .
O18 C46 H46A 116.3 . .
N2 C46 H46A 116.3 . .
N2 C48 H48A 109.5 . .
N2 C48 H48B 109.5 . .
H48A C48 H48B 109.5 . .
N2 C48 H48C 109.5 . .
H48A C48 H48C 109.5 . .
H48B C48 H48C 109.5 . .
N2 C47 H47A 109.5 . .
N2 C47 H47B 109.5 . .
H47A C47 H47B 109.5 . .
N2 C47 H47C 109.5 . .
H47A C47 H47C 109.5 . .
H47B C47 H47C 109.5 . .

loop_
_geom_bond_atom_site_label_1
_geom_bond_atom_site_label_2
_geom_bond_distance
_geom_bond_site_symmetry_2
O4W Mn2 2.280(5) .
O4W H4WA 0.8200 .
Mn1 O1 2.078(5) .
Mn1 O12 2.086(4) .
Mn1 O7 2.113(5) 4_566
Mn1 O1W 2.130(5) .
Mn1 O2W 2.155(5) .
Mn2 O13 2.110(5) 4_466
Mn2 O5 2.140(4) .
Mn2 O16 2.162(5) 2_646
Mn2 O10 2.195(5) 1_456
Mn2 O15 2.216(5) 4_467
Mn3 O2 2.101(5) 4_566
Mn3 O9 2.124(5) 1_456
Mn3 O4 2.172(5) .
Mn3 O17 2.184(5) .
Mn3 O3W 2.245(5) .
Mn3 O15 2.256(4) 4_467
O4 C14 1.266(8) .
O5 C14 1.246(8) .
O3 C7 1.390(7) .
O3 C8 1.392(7) .
O6 C5 1.375(7) .
O6 C15 1.386(7) .
O13 C35 1.251(8) .
O13 Mn2 2.110(5) 4_665
O12 C35 1.253(8) .
O7 C21 1.257(8) .
O7 Mn1 2.113(5) 4_565
O8 C21 1.229(8) .
O1W H1WA 0.8200 .
O1W H1WB 0.827(17) .
O1 C1 1.262(8) .
O2W H2WA 0.8200 .
O2W H2WB 0.858(19) .
O16 C42 1.259(8) .
O16 Mn2 2.162(5) 2_656
O10 C22 1.257(7) .
O10 Mn2 2.195(5) 1_654
O9 C22 1.255(7) .
O9 Mn3 2.124(5) 1_654
O15 C42 1.266(7) .
O15 Mn2 2.216(4) 4_664
O15 Mn3 2.256(4) 4_664
O3W H3WA 0.8200 .
O2 C1 1.239(8) .
O2 Mn3 2.101(5) 4_565
O17 C43 1.247(9) .
O11 C29 1.386(7) .
O11 C28 1.415(7) .
O14 C36 1.391(7) .
O14 C26 1.408(7) .
N1 C43 1.305(8) .
N1 C44 1.434(10) .
N1 C45 1.473(9) .
C25 C26 1.371(8) .
C25 C23 1.382(8) .
C25 H25A 0.9300 .
C7 C3 1.382(9) .
C7 C6 1.384(9) .
C23 C24 1.382(9) .
C23 C22 1.494(8) .
C28 C24 1.379(8) .
C28 C27 1.381(9) .
C13 C12 1.385(9) .
C13 C10 1.397(9) .
C13 C14 1.518(8) .
C26 C27 1.386(9) .
C34 C33 1.387(9) .
C34 C31 1.389(8) .
C34 C35 1.496(9) .
C4 C2 1.384(8) .
C4 C5 1.388(8) .
C4 H4A 0.9300 .
C8 C11 1.361(9) .
C8 C9 1.379(9) .
C15 C18 1.369(9) .
C15 C16 1.382(8) .
C24 H24A 0.9300 .
C2 C3 1.404(8) .
C2 C1 1.524(9) .
C19 C18 1.375(8) .
C19 C20 1.376(9) .
C19 H19A 0.9300 .
C38 C37 1.378(9) .
C38 C41 1.396(9) .
C38 H38A 0.9300 .
C31 C30 1.382(8) .
C31 H31A 0.9300 .
C10 C9 1.385(8) .
C10 H10A 0.9300 .
C36 C37 1.382(9) .
C36 C39 1.384(9) .
C5 C6 1.365(8) .
C18 H18A 0.9300 .
C41 C40 1.401(9) .
C41 C42 1.498(9) .
C11 C12 1.392(8) .
C11 H11A 0.9300 .
C37 H37A 0.9300 .
C39 C40 1.382(8) .
C39 H39A 0.9300 .
C9 H9A 0.9300 .
C33 C32 1.380(8) .
C33 H33A 0.9300 .
C16 C17 1.372(9) .
C16 H16A 0.9300 .
C12 H12A 0.9300 .
C40 H40A 0.9300 .
C20 C17 1.363(9) .
C20 C21 1.487(8) .
C17 H17A 0.9300 .
C43 H43A 0.9300 .
C27 H27A 0.9300 .
C3 H3A 0.9300 .
C45 H45A 0.9600 .
C45 H45B 0.9600 .
C45 H45C 0.9600 .
C44 H44A 0.9600 .
C44 H44B 0.9600 .
C44 H44C 0.9600 .
C30 C29 1.373(9) .
C30 H30A 0.9300 .
C29 C32 1.381(9) .
C32 H32A 0.9300 .
C6 H6A 0.9300 .
O18 C46 1.214(13) .
N2 C46 1.296(11) .
N2 C48 1.422(12) .
N2 C47 1.483(12) .
C46 H46A 0.9300 .
C48 H48A 0.9600 .
C48 H48B 0.9600 .
C48 H48C 0.9600 .
C47 H47A 0.9600 .
C47 H47B 0.9600 .
C47 H47C 0.9600 .
